data_7041746
loop_
_publ_author_name
'Zhang, Xin'
'Wang, Zhong-Jie'
'Chen, Shu-Guang'
'Shi, Zhen-Zhen'
'Chen, Jin-Xi'
'Zheng, He-Gen'

_publ_section_title
;
 Cd-Based metal-organic frameworks from solvothermal reactions involving
 in situ aldimine condensation and the highly sensitive detection of
 Fe(3+) ions.
;
_journal_issue 7
_journal_name_full 'Dalton transactions (Cambridge, England : 2003)'
_journal_page_first 2332
_journal_page_last 2338
_journal_paper_doi 10.1039/c6dt04675d
_journal_volume 46
_journal_year 2017
_chemical_formula_sum 'C28 H19 Cd N7 O5'
_chemical_formula_weight 645.90
_chemical_name_systematic 4
_space_group_IT_number 2
_symmetry_cell_setting triclinic
_symmetry_space_group_name_Hall '-P 1'
_symmetry_space_group_name_H-M 'P -1'
_atom_sites_solution_hydrogens geom
_atom_sites_solution_primary direct
_atom_sites_solution_secondary difmap
_audit_creation_method SHELXL-97
_audit_update_record
;
2016-11-28 deposited with the CCDC.
2017-01-18 downloaded from the CCDC.
;
_cell_angle_alpha 75.854(4)
_cell_angle_beta 84.319(4)
_cell_angle_gamma 88.523(3)
_cell_formula_units_Z 2
_cell_length_a 10.2028(13)
_cell_length_b 10.2892(12)
_cell_length_c 13.5433(19)
_cell_measurement_reflns_used 4208
_cell_measurement_temperature 293(2)
_cell_measurement_theta_max 27.670
_cell_measurement_theta_min 2.42
_cell_volume 1371.9(3)
_computing_cell_refinement 'Bruker SMART'
_computing_data_collection 'Bruker SMART'
_computing_data_reduction 'Bruker SAINT'
_computing_molecular_graphics 'Bruker SHELXTL'
_computing_publication_material 'Bruker SHELXTL'
_computing_structure_refinement 'SHELXL-97 (Sheldrick, 1997)'
_computing_structure_solution 'SHELXS-97 (Sheldrick, 1990)'
_diffrn_ambient_temperature 293(2)
_diffrn_measured_fraction_theta_full 0.982
_diffrn_measured_fraction_theta_max 0.982
_diffrn_measurement_device_type 'CCD area detector'
_diffrn_measurement_method 'phi and omega scans'
_diffrn_radiation_monochromator graphite
_diffrn_radiation_source 'fine-focus sealed tube'
_diffrn_radiation_type MoK\a
_diffrn_radiation_wavelength 0.71073
_diffrn_reflns_av_R_equivalents 0.0898
_diffrn_reflns_av_sigmaI/netI 0.0871
_diffrn_reflns_limit_h_max 11
_diffrn_reflns_limit_h_min -13
_diffrn_reflns_limit_k_max 13
_diffrn_reflns_limit_k_min -12
_diffrn_reflns_limit_l_max 17
_diffrn_reflns_limit_l_min -13
_diffrn_reflns_number 11930
_diffrn_reflns_theta_full 27.67
_diffrn_reflns_theta_max 27.67
_diffrn_reflns_theta_min 2.25
_exptl_absorpt_coefficient_mu 0.848
_exptl_absorpt_correction_T_max 0.816
_exptl_absorpt_correction_T_min 0.775
_exptl_absorpt_correction_type multi-scan
_exptl_absorpt_process_details '(North et al., 1968)'
_exptl_crystal_colour yellow
_exptl_crystal_density_diffrn 1.564
_exptl_crystal_density_meas 1.564
_exptl_crystal_density_method 'not measured'
_exptl_crystal_description block
_exptl_crystal_F_000 648
_exptl_crystal_size_max 0.30
_exptl_crystal_size_mid 0.27
_exptl_crystal_size_min 0.24
_platon_squeeze_details ' '
_refine_diff_density_max 1.622
_refine_diff_density_min -0.891
_refine_diff_density_rms 0.117
_refine_ls_extinction_method none
_refine_ls_goodness_of_fit_ref 1.014
_refine_ls_hydrogen_treatment mixed
_refine_ls_matrix_type full
_refine_ls_number_parameters 382
_refine_ls_number_reflns 6304
_refine_ls_number_restraints 15
_refine_ls_restrained_S_all 1.023
_refine_ls_R_factor_all 0.0889
_refine_ls_R_factor_gt 0.0620
_refine_ls_shift/su_max 0.046
_refine_ls_shift/su_mean 0.001
_refine_ls_structure_factor_coef Fsqd
_refine_ls_weighting_details 'calc w=1/[\s^2^(Fo^2^)+(0.0898P)^2^+0.0000P] where P=(Fo^2^+2Fc^2^)/3'
_refine_ls_weighting_scheme calc
_refine_ls_wR_factor_gt 0.1500
_refine_ls_wR_factor_ref 0.1610
_reflns_number_gt 4582
_reflns_number_total 6304
_reflns_threshold_expression >2sigma(I)
_cod_data_source_file c6dt04675d2.cif
_cod_data_source_block 4
_cod_depositor_comments
;
The following automatic conversions were performed:

'_symmetry_cell_setting' value 'Triclinic' changed to 'triclinic'
according to
/usr/data/users/saulius/crontab/automatic-downloads/rss-feeds/RSC/lib/dictionaries/cif_core.dic
dictionary named 'cif_core.dic' version 2.4.2 from 2011-04-26.

Automatic conversion script
Id: cif_fix_values 4268 2015-11-12 08:31:59Z antanas 

 Adding full bibliography for 7041744--7041747.cif.
;
_cod_original_sg_symbol_H-M P-1
_cod_database_code 7041746

loop_
_symmetry_equiv_pos_as_xyz
'x, y, z'
'-x, -y, -z'

loop_
_atom_site_label
_atom_site_type_symbol
_atom_site_fract_x
_atom_site_fract_y
_atom_site_fract_z
_atom_site_U_iso_or_equiv
_atom_site_adp_type
_atom_site_occupancy
_atom_site_symmetry_multiplicity
_atom_site_calc_flag
_atom_site_refinement_flags
C1 C 0.2518(5) 0.0120(5) 0.5639(4) 0.0435(12) Uani 1 1 d .
H1 H 0.1905 0.0800 0.5658 0.052 Uiso 1 1 calc R
C2 C 0.4030(5) -0.1400(5) 0.6089(4) 0.0463(12) Uani 1 1 d .
H2 H 0.4641 -0.1958 0.6452 0.056 Uiso 1 1 calc R
C3 C 0.3714(5) -0.1357(5) 0.5129(4) 0.0445(12) Uani 1 1 d .
H3 H 0.4087 -0.1896 0.4716 0.053 Uiso 1 1 calc R
C4 C 0.3199(5) -0.0128(5) 0.7388(4) 0.0411(11) Uani 1 1 d .
C5 C 0.4105(6) 0.0763(5) 0.7564(4) 0.0485(13) Uani 1 1 d .
H5 H 0.4720 0.1186 0.7038 0.058 Uiso 1 1 calc R
C6 C 0.2318(5) -0.0732(5) 0.8196(4) 0.0382(11) Uani 1 1 d .
C7 C 0.2310(5) -0.0500(5) 0.9179(4) 0.0378(10) Uani 1 1 d .
C8 C 0.0751(5) -0.1914(5) 0.9271(4) 0.0406(11) Uani 1 1 d .
C9 C -0.0325(6) -0.2873(5) 0.9640(4) 0.0492(13) Uani 1 1 d .
C10 C -0.0965(6) -0.2986(6) 1.0626(5) 0.0606(16) Uani 1 1 d .
H10 H -0.0734 -0.2426 1.1025 0.073 Uiso 1 1 calc R
C11 C -0.1943(7) -0.3938(7) 1.0999(6) 0.0714(18) Uani 1 1 d .
H11 H -0.2346 -0.4024 1.1658 0.086 Uiso 1 1 calc R
C12 C -0.2335(6) -0.4759(6) 1.0419(6) 0.0678(18) Uani 1 1 d .
C13 C -0.1737(7) -0.4648(6) 0.9480(6) 0.069(2) Uani 1 1 d .
H13 H -0.1997 -0.5205 0.9087 0.083 Uiso 1 1 calc R
C14 C -0.0714(6) -0.3702(5) 0.9063(5) 0.0557(15) Uani 1 1 d .
H14 H -0.0312 -0.3643 0.8407 0.067 Uiso 1 1 calc R
C15 C -0.3406(9) -0.5818(10) 1.0722(10) 0.130(4) Uani 1 1 d U
H15 H -0.3622 -0.6314 1.0271 0.156 Uiso 1 1 calc R
C16 C 0.4085(5) 0.1019(5) -0.1465(4) 0.0473(13) Uani 1 1 d .
H16 H 0.4692 0.1621 -0.1362 0.057 Uiso 1 1 calc R
C17 C 0.3211(5) 0.0422(5) -0.0662(4) 0.0384(11) Uani 1 1 d .
C18 C 0.2545(5) 0.0111(5) 0.1198(4) 0.0443(12) Uani 1 1 d .
H18 H 0.1999 -0.0624 0.1278 0.053 Uiso 1 1 calc R
C19 C 0.3943(6) 0.1727(5) 0.0524(4) 0.0496(13) Uani 1 1 d .
H19 H 0.4528 0.2311 0.0066 0.060 Uiso 1 1 calc R
C20 C 0.3613(6) 0.1717(5) 0.1516(4) 0.0471(13) Uani 1 1 d .
H20 H 0.3933 0.2303 0.1861 0.057 Uiso 1 1 calc R
C21 C 0.0721(6) 0.2672(4) 0.3592(4) 0.0415(12) Uani 1 1 d .
C22 C 0.0018(5) 0.3965(4) 0.3629(4) 0.0389(11) Uani 1 1 d .
C23 C -0.1354(6) 0.4005(5) 0.3735(5) 0.0513(14) Uani 1 1 d .
H23 H -0.1828 0.3229 0.3782 0.062 Uiso 1 1 calc R
C24 C -0.2010(6) 0.5162(5) 0.3772(5) 0.0569(15) Uani 1 1 d .
C25 C -0.1286(6) 0.6333(5) 0.3682(5) 0.0564(15) Uani 1 1 d .
H25 H -0.1727 0.7131 0.3697 0.068 Uiso 1 1 calc R
C26 C 0.0066(5) 0.6312(5) 0.3571(4) 0.0423(12) Uani 1 1 d .
C27 C 0.0726(5) 0.5121(4) 0.3556(4) 0.0401(11) Uani 1 1 d .
H27 H 0.1642 0.5099 0.3496 0.048 Uiso 1 1 calc R
C28 C 0.0818(6) 0.7588(5) 0.3483(4) 0.0480(13) Uani 1 1 d .
Cd1 Cd 0.16784(4) 0.01367(3) 0.34936(3) 0.03955(15) Uani 1 1 d .
N1 N 0.2781(4) -0.0419(4) 0.4863(3) 0.0393(9) Uani 1 1 d .
N2 N 0.3249(4) -0.0436(4) 0.6408(3) 0.0393(9) Uani 1 1 d .
N3 N 0.1302(4) -0.1630(4) 0.8278(3) 0.0432(10) Uani 1 1 d .
N4 N 0.1329(4) -0.1258(4) 0.9835(3) 0.0434(10) Uani 1 1 d .
N5 N 0.3246(4) 0.0705(4) 0.0318(3) 0.0392(9) Uani 1 1 d .
N6 N 0.2729(5) 0.0700(4) 0.1935(3) 0.0453(10) Uani 1 1 d .
N7 N -0.3411(7) 0.5220(7) 0.3903(7) 0.0913(19) Uani 1 1 d DU
O1 O 0.0038(4) 0.1735(3) 0.3442(3) 0.0466(9) Uani 1 1 d .
O2 O 0.1913(4) 0.2533(3) 0.3698(3) 0.0538(10) Uani 1 1 d .
O3 O 0.2024(4) 0.7629(4) 0.3315(4) 0.0621(11) Uani 1 1 d .
O4 O 0.0143(4) 0.8612(3) 0.3590(4) 0.0666(12) Uani 1 1 d .
O5 O -0.3979(9) -0.5993(9) 1.1589(8) 0.175(4) Uani 1 1 d U
H7A H -0.382(6) 0.597(4) 0.387(6) 0.09(3) Uiso 1 1 d D
H7B H -0.384(5) 0.452(4) 0.385(5) 0.058(18) Uiso 1 1 d D
H3A H 0.093(5) -0.193(5) 0.782(4) 0.046(15) Uiso 1 1 d .

loop_
_atom_site_aniso_label
_atom_site_aniso_U_11
_atom_site_aniso_U_22
_atom_site_aniso_U_33
_atom_site_aniso_U_23
_atom_site_aniso_U_13
_atom_site_aniso_U_12
C1 0.055(3) 0.042(3) 0.034(3) -0.008(2) -0.012(2) 0.005(2)
C2 0.052(3) 0.047(3) 0.041(3) -0.012(2) -0.007(2) 0.009(2)
C3 0.053(3) 0.041(3) 0.042(3) -0.016(2) 0.000(2) 0.000(2)
C4 0.056(3) 0.038(2) 0.030(3) -0.009(2) -0.009(2) -0.004(2)
C5 0.058(3) 0.049(3) 0.037(3) -0.007(2) -0.002(2) -0.015(3)
C6 0.047(3) 0.035(2) 0.036(3) -0.012(2) -0.007(2) -0.007(2)
C7 0.044(3) 0.039(2) 0.032(2) -0.011(2) -0.004(2) -0.006(2)
C8 0.045(3) 0.039(2) 0.039(3) -0.008(2) -0.007(2) -0.008(2)
C9 0.054(3) 0.043(3) 0.049(3) -0.004(2) -0.013(3) -0.008(2)
C10 0.060(4) 0.056(3) 0.065(4) -0.013(3) -0.002(3) -0.014(3)
C11 0.071(4) 0.064(4) 0.070(5) -0.002(4) 0.002(4) -0.005(3)
C12 0.057(4) 0.052(3) 0.085(5) 0.002(4) -0.010(4) -0.007(3)
C13 0.078(4) 0.041(3) 0.084(5) 0.004(3) -0.031(4) -0.017(3)
C14 0.067(4) 0.048(3) 0.053(4) -0.008(3) -0.018(3) -0.008(3)
C15 0.082(6) 0.095(6) 0.169(10) 0.037(7) 0.030(6) 0.001(5)
C16 0.053(3) 0.044(3) 0.048(3) -0.015(2) -0.005(2) -0.018(2)
C17 0.047(3) 0.038(2) 0.033(3) -0.012(2) -0.007(2) -0.004(2)
C18 0.060(3) 0.041(3) 0.036(3) -0.013(2) -0.012(2) -0.008(2)
C19 0.060(3) 0.045(3) 0.047(3) -0.012(2) -0.010(3) -0.019(3)
C20 0.067(3) 0.040(3) 0.038(3) -0.011(2) -0.015(3) -0.016(2)
C21 0.070(4) 0.022(2) 0.036(3) -0.0100(19) -0.010(2) -0.005(2)
C22 0.057(3) 0.0229(19) 0.039(3) -0.0096(19) -0.010(2) -0.008(2)
C23 0.057(3) 0.030(2) 0.067(4) -0.010(2) -0.003(3) -0.016(2)
C24 0.048(3) 0.044(3) 0.079(5) -0.016(3) -0.006(3) -0.008(3)
C25 0.058(4) 0.033(2) 0.083(5) -0.022(3) -0.008(3) 0.001(2)
C26 0.054(3) 0.028(2) 0.049(3) -0.015(2) -0.006(2) -0.006(2)
C27 0.055(3) 0.0225(19) 0.046(3) -0.0110(19) -0.010(2) -0.003(2)
C28 0.068(4) 0.027(2) 0.053(3) -0.015(2) -0.007(3) -0.007(2)
Cd1 0.0613(3) 0.02580(18) 0.0339(2) -0.00862(14) -0.01080(16) -0.00654(15)
N1 0.053(2) 0.0321(19) 0.034(2) -0.0067(17) -0.0093(19) -0.0030(18)
N2 0.049(2) 0.039(2) 0.031(2) -0.0104(18) -0.0057(18) -0.0031(19)
N3 0.056(3) 0.040(2) 0.036(2) -0.0103(19) -0.011(2) -0.0124(19)
N4 0.053(3) 0.044(2) 0.035(2) -0.0116(19) -0.0031(19) -0.014(2)
N5 0.049(2) 0.037(2) 0.035(2) -0.0130(18) -0.0063(18) -0.0076(18)
N6 0.064(3) 0.036(2) 0.038(2) -0.0102(18) -0.008(2) -0.007(2)
N7 0.074(3) 0.079(4) 0.125(4) -0.034(3) -0.004(3) -0.013(3)
O1 0.072(2) 0.0230(14) 0.049(2) -0.0125(15) -0.0137(18) -0.0076(15)
O2 0.064(3) 0.0314(17) 0.074(3) -0.0225(18) -0.023(2) 0.0024(17)
O3 0.061(3) 0.0369(19) 0.091(3) -0.020(2) -0.004(2) -0.0099(19)
O4 0.069(3) 0.0293(18) 0.107(4) -0.029(2) -0.003(2) -0.0060(18)
O5 0.147(7) 0.143(7) 0.211(10) -0.013(7) 0.031(6) -0.056(6)

loop_
_atom_type_symbol
_atom_type_description
_atom_type_scat_dispersion_real
_atom_type_scat_dispersion_imag
_atom_type_scat_source
C C 0.0033 0.0016 'International Tables Vol C Tables 4.2.6.8 and 6.1.1.4'
H H 0.0000 0.0000 'International Tables Vol C Tables 4.2.6.8 and 6.1.1.4'
Cd Cd -0.8075 1.2024 'International Tables Vol C Tables 4.2.6.8 and 6.1.1.4'
N N 0.0061 0.0033 'International Tables Vol C Tables 4.2.6.8 and 6.1.1.4'
O O 0.0106 0.0060 'International Tables Vol C Tables 4.2.6.8 and 6.1.1.4'

loop_
_geom_angle_atom_site_label_1
_geom_angle_atom_site_label_2
_geom_angle_atom_site_label_3
_geom_angle
_geom_angle_site_symmetry_1
_geom_angle_site_symmetry_3
N1 C1 N2 111.3(5) . .
N1 C1 H1 124.4 . .
N2 C1 H1 124.4 . .
C3 C2 N2 105.2(5) . .
C3 C2 H2 127.4 . .
N2 C2 H2 127.4 . .
N1 C3 C2 110.2(5) . .
N1 C3 H3 124.9 . .
C2 C3 H3 124.9 . .
C6 C4 C5 117.6(5) . .
C6 C4 N2 122.3(4) . .
C5 C4 N2 120.1(5) . .
C4 C5 C16 119.8(5) . 1_556
C4 C5 H5 120.1 . .
C16 C5 H5 120.1 1_556 .
C4 C6 N3 132.2(4) . .
C4 C6 C7 122.9(4) . .
N3 C6 C7 104.9(4) . .
N4 C7 C17 131.3(4) . 1_556
N4 C7 C6 109.8(4) . .
C17 C7 C6 118.8(4) 1_556 .
N4 C8 N3 112.3(4) . .
N4 C8 C9 125.5(5) . .
N3 C8 C9 122.2(5) . .
C14 C9 C10 118.5(5) . .
C14 C9 C8 122.1(5) . .
C10 C9 C8 119.3(5) . .
C11 C10 C9 119.5(6) . .
C11 C10 H10 120.2 . .
C9 C10 H10 120.2 . .
C12 C11 C10 121.8(7) . .
C12 C11 H11 119.1 . .
C10 C11 H11 119.1 . .
C13 C12 C11 118.9(6) . .
C13 C12 C15 113.9(8) . .
C11 C12 C15 127.2(9) . .
C12 C13 C14 121.8(7) . .
C12 C13 H13 119.1 . .
C14 C13 H13 119.1 . .
C9 C14 C13 119.5(6) . .
C9 C14 H14 120.3 . .
C13 C14 H14 120.3 . .
O5 C15 C12 117.2(13) . .
O5 C15 H15 121.4 . .
C12 C15 H15 121.4 . .
C17 C16 C5 122.7(5) . 1_554
C17 C16 H16 118.6 . .
C5 C16 H16 118.6 1_554 .
C16 C17 C7 118.2(4) . 1_554
C16 C17 N5 120.4(4) . .
C7 C17 N5 121.4(4) 1_554 .
N6 C18 N5 111.6(4) . .
N6 C18 H18 124.2 . .
N5 C18 H18 124.2 . .
C20 C19 N5 107.0(5) . .
C20 C19 H19 126.5 . .
N5 C19 H19 126.5 . .
C19 C20 N6 108.9(4) . .
C19 C20 H20 125.5 . .
N6 C20 H20 125.5 . .
O2 C21 O1 121.7(4) . .
O2 C21 C22 121.4(4) . .
O1 C21 C22 116.9(5) . .
C27 C22 C23 119.7(4) . .
C27 C22 C21 120.4(5) . .
C23 C22 C21 120.0(4) . .
C24 C23 C22 120.9(4) . .
C24 C23 H23 119.5 . .
C22 C23 H23 119.5 . .
C23 C24 C25 119.1(5) . .
C23 C24 N7 121.9(5) . .
C25 C24 N7 119.0(6) . .
C26 C25 C24 120.7(5) . .
C26 C25 H25 119.7 . .
C24 C25 H25 119.7 . .
C25 C26 C27 119.8(4) . .
C25 C26 C28 119.5(5) . .
C27 C26 C28 120.7(5) . .
C22 C27 C26 119.8(5) . .
C22 C27 H27 120.1 . .
C26 C27 H27 120.1 . .
O3 C28 O4 121.9(5) . .
O3 C28 C26 121.3(5) . .
O4 C28 C26 116.8(5) . .
N1 Cd1 O4 109.61(16) . 1_545
N1 Cd1 N6 120.89(16) . .
O4 Cd1 N6 110.99(16) 1_545 .
N1 Cd1 O1 118.51(14) . .
O4 Cd1 O1 88.86(13) 1_545 .
N6 Cd1 O1 103.41(14) . .
N1 Cd1 O2 83.99(13) . .
O4 Cd1 O2 140.33(14) 1_545 .
N6 Cd1 O2 90.81(14) . .
O1 Cd1 O2 53.08(12) . .
C1 N1 C3 106.5(4) . .
C1 N1 Cd1 121.8(3) . .
C3 N1 Cd1 131.5(3) . .
C1 N2 C2 106.9(4) . .
C1 N2 C4 126.9(4) . .
C2 N2 C4 126.2(4) . .
C8 N3 C6 107.4(4) . .
C8 N3 H3A 120(4) . .
C6 N3 H3A 132(4) . .
C8 N4 C7 105.5(4) . .
C18 N5 C19 106.3(4) . .
C18 N5 C17 127.5(4) . .
C19 N5 C17 126.0(4) . .
C18 N6 C20 106.3(4) . .
C18 N6 Cd1 124.1(4) . .
C20 N6 Cd1 129.6(3) . .
C24 N7 H7A 121(5) . .
C24 N7 H7B 117(4) . .
H7A N7 H7B 120(7) . .
C21 O1 Cd1 98.2(3) . .
C21 O2 Cd1 87.0(3) . .
C28 O4 Cd1 102.7(3) . 1_565

loop_
_geom_bond_atom_site_label_1
_geom_bond_atom_site_label_2
_geom_bond_distance
_geom_bond_site_symmetry_2
C1 N1 1.306(6) .
C1 N2 1.344(6) .
C1 H1 0.9300 .
C2 C3 1.361(7) .
C2 N2 1.381(6) .
C2 H2 0.9300 .
C3 N1 1.348(6) .
C3 H3 0.9300 .
C4 C6 1.376(7) .
C4 C5 1.395(7) .
C4 N2 1.433(6) .
C5 C16 1.402(7) 1_556
C5 H5 0.9300 .
C6 N3 1.384(6) .
C6 C7 1.409(6) .
C7 N4 1.387(6) .
C7 C17 1.405(6) 1_556
C8 N4 1.323(6) .
C8 N3 1.369(7) .
C8 C9 1.461(7) .
C9 C14 1.378(8) .
C9 C10 1.407(9) .
C10 C11 1.385(8) .
C10 H10 0.9300 .
C11 C12 1.376(10) .
C11 H11 0.9300 .
C12 C13 1.335(10) .
C12 C15 1.518(11) .
C13 C14 1.422(9) .
C13 H13 0.9300 .
C14 H14 0.9300 .
C15 O5 1.233(14) .
C15 H15 0.9300 .
C16 C17 1.366(7) .
C16 C5 1.402(7) 1_554
C16 H16 0.9300 .
C17 C7 1.405(6) 1_554
C17 N5 1.430(6) .
C18 N6 1.317(6) .
C18 N5 1.343(7) .
C18 H18 0.9300 .
C19 C20 1.351(8) .
C19 N5 1.383(6) .
C19 H19 0.9300 .
C20 N6 1.374(6) .
C20 H20 0.9300 .
C21 O2 1.239(6) .
C21 O1 1.270(5) .
C21 C22 1.505(6) .
C22 C27 1.386(6) .
C22 C23 1.394(8) .
C23 C24 1.359(8) .
C23 H23 0.9300 .
C24 C25 1.403(7) .
C24 N7 1.424(9) .
C25 C26 1.373(8) .
C25 H25 0.9300 .
C26 C27 1.387(7) .
C26 C28 1.510(6) .
C27 H27 0.9300 .
C28 O3 1.229(7) .
C28 O4 1.275(6) .
Cd1 N1 2.212(4) .
Cd1 O4 2.218(4) 1_545
Cd1 N6 2.220(4) .
Cd1 O1 2.310(4) .
Cd1 O2 2.567(3) .
N3 H3A 0.88(5) .
N7 H7A 0.866(10) .
N7 H7B 0.873(10) .
O4 Cd1 2.218(4) 1_565

loop_
_geom_torsion_atom_site_label_1
_geom_torsion_atom_site_label_2
_geom_torsion_atom_site_label_3
_geom_torsion_atom_site_label_4
_geom_torsion
_geom_torsion_site_symmetry_1
_geom_torsion_site_symmetry_4
N2 C2 C3 N1 -0.2(6) . .
C6 C4 C5 C16 -0.5(8) . 1_556
N2 C4 C5 C16 -177.4(5) . 1_556
C5 C4 C6 N3 179.0(5) . .
N2 C4 C6 N3 -4.1(9) . .
C5 C4 C6 C7 -0.8(8) . .
N2 C4 C6 C7 176.1(4) . .
C4 C6 C7 N4 -179.1(5) . .
N3 C6 C7 N4 1.0(6) . .
C4 C6 C7 C17 2.2(8) . 1_556
N3 C6 C7 C17 -177.7(5) . 1_556
N4 C8 C9 C14 -167.6(6) . .
N3 C8 C9 C14 10.3(8) . .
N4 C8 C9 C10 10.6(9) . .
N3 C8 C9 C10 -171.4(5) . .
C14 C9 C10 C11 1.4(9) . .
C8 C9 C10 C11 -176.9(5) . .
C9 C10 C11 C12 -1.8(10) . .
C10 C11 C12 C13 1.2(10) . .
C10 C11 C12 C15 -178.6(7) . .
C11 C12 C13 C14 -0.3(10) . .
C15 C12 C13 C14 179.6(6) . .
C10 C9 C14 C13 -0.5(9) . .
C8 C9 C14 C13 177.8(5) . .
C12 C13 C14 C9 0.0(10) . .
C13 C12 C15 O5 178.4(9) . .
C11 C12 C15 O5 -1.7(14) . .
C5 C16 C17 C7 0.9(8) 1_554 1_554
C5 C16 C17 N5 179.1(5) 1_554 .
N5 C19 C20 N6 0.4(6) . .
O2 C21 C22 C27 14.3(8) . .
O1 C21 C22 C27 -165.3(5) . .
O2 C21 C22 C23 -165.8(5) . .
O1 C21 C22 C23 14.6(7) . .
C27 C22 C23 C24 -0.2(9) . .
C21 C22 C23 C24 179.9(6) . .
C22 C23 C24 C25 1.2(10) . .
C22 C23 C24 N7 -178.6(7) . .
C23 C24 C25 C26 -0.9(10) . .
N7 C24 C25 C26 178.9(7) . .
C24 C25 C26 C27 -0.4(9) . .
C24 C25 C26 C28 -179.6(6) . .
C23 C22 C27 C26 -1.1(8) . .
C21 C22 C27 C26 178.8(5) . .
C25 C26 C27 C22 1.4(8) . .
C28 C26 C27 C22 -179.4(5) . .
C25 C26 C28 O3 -175.1(6) . .
C27 C26 C28 O3 5.7(9) . .
C25 C26 C28 O4 4.9(8) . .
C27 C26 C28 O4 -174.2(5) . .
N2 C1 N1 C3 -0.1(6) . .
N2 C1 N1 Cd1 175.8(3) . .
C2 C3 N1 C1 0.2(6) . .
C2 C3 N1 Cd1 -175.1(4) . .
O4 Cd1 N1 C1 -99.0(4) 1_545 .
N6 Cd1 N1 C1 130.0(4) . .
O1 Cd1 N1 C1 0.7(4) . .
O2 Cd1 N1 C1 42.6(4) . .
O4 Cd1 N1 C3 75.7(5) 1_545 .
N6 Cd1 N1 C3 -55.3(5) . .
O1 Cd1 N1 C3 175.4(4) . .
O2 Cd1 N1 C3 -142.7(5) . .
N1 C1 N2 C2 -0.1(6) . .
N1 C1 N2 C4 -177.9(4) . .
C3 C2 N2 C1 0.2(6) . .
C3 C2 N2 C4 178.1(5) . .
C6 C4 N2 C1 85.8(7) . .
C5 C4 N2 C1 -97.4(7) . .
C6 C4 N2 C2 -91.7(7) . .
C5 C4 N2 C2 85.2(7) . .
N4 C8 N3 C6 0.5(6) . .
C9 C8 N3 C6 -177.7(5) . .
C4 C6 N3 C8 179.3(5) . .
C7 C6 N3 C8 -0.9(5) . .
N3 C8 N4 C7 0.1(6) . .
C9 C8 N4 C7 178.3(5) . .
C17 C7 N4 C8 177.8(5) 1_556 .
C6 C7 N4 C8 -0.7(6) . .
N6 C18 N5 C19 1.3(6) . .
N6 C18 N5 C17 -174.1(5) . .
C20 C19 N5 C18 -1.0(6) . .
C20 C19 N5 C17 174.5(5) . .
C16 C17 N5 C18 -173.2(5) . .
C7 C17 N5 C18 5.0(8) 1_554 .
C16 C17 N5 C19 12.2(8) . .
C7 C17 N5 C19 -169.6(5) 1_554 .
N5 C18 N6 C20 -1.1(6) . .
N5 C18 N6 Cd1 176.1(3) . .
C19 C20 N6 C18 0.4(6) . .
C19 C20 N6 Cd1 -176.6(4) . .
N1 Cd1 N6 C18 124.4(4) . .
O4 Cd1 N6 C18 -6.0(5) 1_545 .
O1 Cd1 N6 C18 -100.0(4) . .
O2 Cd1 N6 C18 -152.1(4) . .
N1 Cd1 N6 C20 -59.1(5) . .
O4 Cd1 N6 C20 170.5(4) 1_545 .
O1 Cd1 N6 C20 76.5(5) . .
O2 Cd1 N6 C20 24.4(5) . .
O2 C21 O1 Cd1 0.9(6) . .
C22 C21 O1 Cd1 -179.5(4) . .
N1 Cd1 O1 C21 55.7(3) . .
O4 Cd1 O1 C21 167.5(3) 1_545 .
N6 Cd1 O1 C21 -81.2(3) . .
O2 Cd1 O1 C21 -0.5(3) . .
O1 C21 O2 Cd1 -0.8(5) . .
C22 C21 O2 Cd1 179.6(4) . .
N1 Cd1 O2 C21 -132.3(3) . .
O4 Cd1 O2 C21 -18.6(4) 1_545 .
N6 Cd1 O2 C21 106.7(3) . .
O1 Cd1 O2 C21 0.5(3) . .
O3 C28 O4 Cd1 -3.3(7) . 1_565
C26 C28 O4 Cd1 176.6(4) . 1_565

loop_
_platon_squeeze_void_nr
_platon_squeeze_void_average_x
_platon_squeeze_void_average_y
_platon_squeeze_void_average_z
_platon_squeeze_void_volume
_platon_squeeze_void_count_electrons
_platon_squeeze_void_content
1 0.386 0.575 0.231 44 14 ' '
2 0.396 0.317 0.472 7 3 ' '
3 0.613 0.425 0.769 44 14 ' '
4 0.604 0.683 0.528 7 3 ' '
